data_7228920
loop_
_publ_author_name
'Helttunen, Kaisa'
'Annala, Riia'
'Suhonen, Aku'
'Nauha, Elisa'
'Linnanto, Juha'
'Nissinen, Maija'

_publ_section_title
;
 Supramolecular chirality and symmetry breaking of fluoride complexes of
 achiral foldamers
;
_journal_name_full CrystEngComm
_journal_paper_doi 10.1039/C7CE01109A
_journal_year 2017
_chemical_formula_moiety 'C33 H23 N7 O8, C16 H36 N, F'
_chemical_formula_sum 'C49 H59 F N8 O8'
_chemical_formula_weight 907.04
_chemical_name_common
'N2,N6-bis(2-(2-nitrobenzamido)phenyl)pyridine-2,6-dicarboxamide tetra-butyl ammonium fluoride complex'
_space_group_crystal_system orthorhombic
_space_group_IT_number 29
_space_group_name_Hall 'P 2c -2ac'
_space_group_name_H-M_alt 'P c a 21'
_symmetry_space_group_name_Hall 'P 2c -2ac'
_symmetry_space_group_name_H-M 'P c a 21'
_atom_sites_solution_hydrogens mixed
_audit_creation_method SHELXL-2014/6
_audit_update_record
;
2017-08-04 deposited with the CCDC.
2017-08-16 downloaded from the CCDC.
;
_cell_angle_alpha 90
_cell_angle_beta 90
_cell_angle_gamma 90
_cell_formula_units_Z 4
_cell_length_a 19.61921(15)
_cell_length_b 8.74681(5)
_cell_length_c 27.9462(2)
_cell_measurement_reflns_used 58126
_cell_measurement_temperature 120(2)
_cell_measurement_theta_max 76.5220
_cell_measurement_theta_min 4.7490
_cell_volume 4795.72(6)
_computing_structure_refinement 'SHELXL-2014/6 (Sheldrick, 2014)'
_diffrn_ambient_temperature 120(2)
_diffrn_detector 'CCD plate'
_diffrn_detector_area_resol_mean 5.1977
_diffrn_detector_type Atlas
_diffrn_measured_fraction_theta_full 1.000
_diffrn_measured_fraction_theta_max 0.999
_diffrn_measurement_device 'four-circle diffractometer'
_diffrn_measurement_device_type 'SuperNova, Dual, Cu at zero, Atlas'
_diffrn_measurement_method '\w scans'
_diffrn_radiation_type CuK\a
_diffrn_radiation_wavelength 1.54184
_diffrn_reflns_av_R_equivalents 0.0440
_diffrn_reflns_av_unetI/netI 0.0173
_diffrn_reflns_Laue_measured_fraction_full 1.000
_diffrn_reflns_Laue_measured_fraction_max 0.999
_diffrn_reflns_limit_h_max 23
_diffrn_reflns_limit_h_min -24
_diffrn_reflns_limit_k_max 11
_diffrn_reflns_limit_k_min -11
_diffrn_reflns_limit_l_max 35
_diffrn_reflns_limit_l_min -35
_diffrn_reflns_number 117930
_diffrn_reflns_point_group_measured_fraction_full 1.000
_diffrn_reflns_point_group_measured_fraction_max 0.997
_diffrn_reflns_theta_full 67.684
_diffrn_reflns_theta_max 76.866
_diffrn_reflns_theta_min 3.163
_diffrn_source 'micro-focus sealed X-ray tube'
_diffrn_source_type 'SuperNova (Cu) X-ray Source'
_exptl_absorpt_coefficient_mu 0.731
_exptl_absorpt_correction_T_max 0.913
_exptl_absorpt_correction_T_min 0.838
_exptl_absorpt_correction_type analytical
_exptl_absorpt_process_details
;
CrysAlisPro 1.171.38.41 (Rigaku Oxford Diffraction, 2015)
Analytical numeric absorption correction using a multifaceted crystal
            model based on expressions derived by R.C. Clark & J.S. Reid.
(Clark, R. C. & Reid, J. S. (1995). Acta Cryst. A51, 887-897)
Empirical absorption correction using spherical harmonics,
 implemented in SCALE3 ABSPACK scaling algorithm.
;
_exptl_crystal_colour colorless
_exptl_crystal_density_diffrn 1.256
_exptl_crystal_description block
_exptl_crystal_F_000 1928
_exptl_crystal_recrystallization_method 'Re-crystallisation from solvent: chloroform'
_exptl_crystal_size_max 0.328
_exptl_crystal_size_mid 0.193
_exptl_crystal_size_min 0.153
_refine_diff_density_max 0.250
_refine_diff_density_min -0.221
_refine_diff_density_rms 0.039
_refine_ls_abs_structure_details
;
 Flack x determined using 4725 quotients [(I+)-(I-)]/[(I+)+(I-)]
 (Parsons, Flack and Wagner, Acta Cryst. B69 (2013) 249-259).
;
_refine_ls_abs_structure_Flack 0.28(5)
_refine_ls_extinction_method none
_refine_ls_goodness_of_fit_ref 1.060
_refine_ls_hydrogen_treatment mixed
_refine_ls_matrix_type full
_refine_ls_number_parameters 624
_refine_ls_number_reflns 10087
_refine_ls_number_restraints 5
_refine_ls_restrained_S_all 1.060
_refine_ls_R_factor_all 0.0425
_refine_ls_R_factor_gt 0.0418
_refine_ls_shift/su_max 0.000
_refine_ls_shift/su_mean 0.000
_refine_ls_structure_factor_coef Fsqd
_refine_ls_weighting_details 'w=1/[\s^2^(Fo^2^)+(0.0770P)^2^+0.9098P] where P=(Fo^2^+2Fc^2^)/3'
_refine_ls_weighting_scheme calc
_refine_ls_wR_factor_gt 0.1210
_refine_ls_wR_factor_ref 0.1219
_reflns_Friedel_coverage 0.954
_reflns_Friedel_fraction_full 1.000
_reflns_Friedel_fraction_max 0.996
_reflns_number_gt 9893
_reflns_number_total 10087
_reflns_threshold_expression 'I > 2\s(I)'
_cod_data_source_file c7ce01109a2.cif
_cod_data_source_block 3-TBAF
_cod_original_cell_volume 4795.71(6)
_cod_database_code 7228920
_shelx_space_group_comment
;
The symmetry employed for this shelxl refinement is uniquely defined
by the following loop, which should always be used as a source of
symmetry information in preference to the above space-group names.
They are only intended as comments.
;
_shelx_estimated_absorpt_t_min 0.796
_shelx_estimated_absorpt_t_max 0.896
_oxdiff_exptl_absorpt_empirical_full_min 0.723
_oxdiff_exptl_absorpt_empirical_full_max 1.431
_oxdiff_exptl_absorpt_empirical_details
;
Empirical correction (ABSPACK) includes:
- Absorption correction using spherical harmonics
- Frame scaling
;
_shelxl_version_number 2014/6

loop_
_space_group_symop_operation_xyz
'x, y, z'
'-x, -y, z+1/2'
'-x+1/2, y, z+1/2'
'x+1/2, -y, z'

loop_
_atom_site_label
_atom_site_type_symbol
_atom_site_fract_x
_atom_site_fract_y
_atom_site_fract_z
_atom_site_U_iso_or_equiv
_atom_site_adp_type
_atom_site_occupancy
_atom_site_site_symmetry_order
_atom_site_calc_flag
_atom_site_refinement_flags_posn
_atom_site_refinement_flags_adp
_atom_site_refinement_flags_occupancy
_atom_site_disorder_assembly
_atom_site_disorder_group
F1 F 0.49959(8) 0.36680(15) 0.33103(6) 0.0364(3) Uani 1 1 d . . . . .
O1 O 0.44963(10) 0.0826(2) 0.47468(8) 0.0443(4) Uani 1 1 d . . . . .
O2 O 0.60220(10) 0.7324(2) 0.43827(7) 0.0384(4) Uani 1 1 d . . . . .
O3 O 0.38332(16) 0.7846(3) 0.24071(12) 0.0693(8) Uani 1 1 d . . . . .
O4 O 0.52423(16) 0.2043(6) 0.17175(9) 0.0922(13) Uani 1 1 d . . . . .
O5 O 0.34252(13) 0.2479(3) 0.51841(9) 0.0518(5) Uani 1 1 d . . . . .
O6 O 0.29289(11) 0.0281(2) 0.51166(9) 0.0496(5) Uani 1 1 d . . . . .
O7 O 0.58777(16) 0.5216(4) 0.22911(15) 0.0878(11) Uani 1 1 d . . . . .
O8 O 0.64368(15) 0.5572(4) 0.29512(14) 0.0755(8) Uani 1 1 d . . . . .
N1 N 0.49145(10) 0.2629(2) 0.42294(8) 0.0314(4) Uani 1 1 d D . . . .
H1N H 0.4807(19) 0.301(4) 0.3964(10) 0.047 Uiso 1 1 d D U . . .
N2 N 0.56515(10) 0.5210(2) 0.39740(8) 0.0329(4) Uani 1 1 d D . . . .
H2N H 0.5402(18) 0.492(4) 0.3742(12) 0.049 Uiso 1 1 d D U . . .
N3 N 0.42153(13) 0.5566(3) 0.27069(9) 0.0401(5) Uani 1 1 d . . . . .
H3N H 0.454(2) 0.508(5) 0.2932(16) 0.060 Uiso 1 1 d . U . . .
N4 N 0.48179(12) 0.2846(3) 0.24278(8) 0.0365(4) Uani 1 1 d . . . . .
H4N H 0.493(2) 0.316(5) 0.2752(16) 0.055 Uiso 1 1 d . U . . .
N5 N 0.49794(11) 0.7023(2) 0.33528(9) 0.0356(4) Uani 1 1 d . . . . .
N6 N 0.31754(11) 0.1433(3) 0.49486(9) 0.0398(5) Uani 1 1 d . . . . .
N7 N 0.62140(15) 0.4764(4) 0.26346(14) 0.0656(9) Uani 1 1 d . . . . .
C1 C 0.31474(13) 0.1623(3) 0.44242(11) 0.0368(5) Uani 1 1 d . . . . .
C2 C 0.25072(14) 0.1658(3) 0.42225(12) 0.0438(6) Uani 1 1 d . . . . .
H2 H 0.2113 0.1473 0.4412 0.053 Uiso 1 1 calc R U . . .
C3 C 0.24487(15) 0.1971(4) 0.37367(12) 0.0473(6) Uani 1 1 d . . . . .
H3 H 0.2012 0.2008 0.3590 0.057 Uiso 1 1 calc R U . . .
C4 C 0.30271(16) 0.2226(4) 0.34691(12) 0.0467(6) Uani 1 1 d . . . . .
H4 H 0.2987 0.2448 0.3138 0.056 Uiso 1 1 calc R U . . .
C5 C 0.36702(14) 0.2162(3) 0.36784(11) 0.0409(6) Uani 1 1 d . . . . .
H5 H 0.4064 0.2322 0.3487 0.049 Uiso 1 1 calc R U . . .
C6 C 0.37413(13) 0.1865(3) 0.41650(10) 0.0337(5) Uani 1 1 d . . . . .
C7 C 0.44238(13) 0.1716(3) 0.44078(10) 0.0338(5) Uani 1 1 d . . . . .
C8 C 0.55943(12) 0.2772(3) 0.43980(9) 0.0301(4) Uani 1 1 d . . . . .
C9 C 0.59038(13) 0.1670(3) 0.46887(10) 0.0358(5) Uani 1 1 d . . . . .
H9 H 0.5660 0.0776 0.4778 0.043 Uiso 1 1 calc R U . . .
C10 C 0.65670(15) 0.1886(3) 0.48465(11) 0.0411(6) Uani 1 1 d . . . . .
H10 H 0.6773 0.1143 0.5048 0.049 Uiso 1 1 calc R U . . .
C11 C 0.69299(14) 0.3169(4) 0.47139(11) 0.0434(6) Uani 1 1 d . . . . .
H11 H 0.7386 0.3300 0.4820 0.052 Uiso 1 1 calc R U . . .
C12 C 0.66290(13) 0.4268(3) 0.44256(11) 0.0389(5) Uani 1 1 d . . . . .
H12 H 0.6880 0.5151 0.4335 0.047 Uiso 1 1 calc R U . . .
C13 C 0.59627(12) 0.4088(3) 0.42679(9) 0.0320(5) Uani 1 1 d . . . . .
C14 C 0.57205(12) 0.6731(3) 0.40445(9) 0.0327(5) Uani 1 1 d . . . . .
C15 C 0.53837(13) 0.7706(3) 0.36699(9) 0.0329(5) Uani 1 1 d . . . . .
C16 C 0.55085(15) 0.9268(3) 0.36690(10) 0.0391(5) Uani 1 1 d . . . . .
H16 H 0.5804 0.9717 0.3899 0.047 Uiso 1 1 calc R U . . .
C17 C 0.51907(17) 1.0154(3) 0.33250(11) 0.0444(6) Uani 1 1 d . . . . .
H17 H 0.5272 1.1224 0.3311 0.053 Uiso 1 1 calc R U . . .
C18 C 0.47542(17) 0.9470(3) 0.30030(12) 0.0463(6) Uani 1 1 d . . . . .
H18 H 0.4520 1.0060 0.2770 0.056 Uiso 1 1 calc R U . . .
C19 C 0.46654(15) 0.7890(3) 0.30278(11) 0.0400(6) Uani 1 1 d . . . . .
C20 C 0.41931(17) 0.7112(3) 0.26792(12) 0.0454(6) Uani 1 1 d . . . . .
C21 C 0.38388(14) 0.4544(3) 0.24180(10) 0.0377(5) Uani 1 1 d . . . . .
C22 C 0.31715(16) 0.4862(4) 0.22769(11) 0.0466(6) Uani 1 1 d . . . . .
H22 H 0.2967 0.5807 0.2363 0.056 Uiso 1 1 calc R U . . .
C23 C 0.28037(15) 0.3804(4) 0.20110(12) 0.0494(7) Uani 1 1 d . . . . .
H23 H 0.2350 0.4029 0.1915 0.059 Uiso 1 1 calc R U . . .
C24 C 0.30968(17) 0.2425(4) 0.18864(12) 0.0492(7) Uani 1 1 d . . . . .
H24 H 0.2842 0.1699 0.1708 0.059 Uiso 1 1 calc R U . . .
C25 C 0.37618(16) 0.2090(4) 0.20203(11) 0.0446(6) Uani 1 1 d . . . . .
H25 H 0.3959 0.1137 0.1935 0.054 Uiso 1 1 calc R U . . .
C26 C 0.41386(14) 0.3157(3) 0.22797(9) 0.0366(5) Uani 1 1 d . . . . .
C27 C 0.53135(17) 0.2357(5) 0.21397(11) 0.0522(8) Uani 1 1 d . . . . .
C28 C 0.59823(16) 0.2049(5) 0.23865(10) 0.0502(7) Uani 1 1 d . . . . .
C29 C 0.62204(18) 0.0534(5) 0.23739(12) 0.0573(8) Uani 1 1 d . . . . .
H29 H 0.5972 -0.0213 0.2199 0.069 Uiso 1 1 calc R U . . .
C30 C 0.68110(19) 0.0108(5) 0.26124(14) 0.0610(9) Uani 1 1 d . . . . .
H30 H 0.6968 -0.0917 0.2596 0.073 Uiso 1 1 calc R U . . .
C31 C 0.71666(19) 0.1168(6) 0.28721(15) 0.0656(10) Uani 1 1 d . . . . .
H31 H 0.7563 0.0869 0.3043 0.079 Uiso 1 1 calc R U . . .
C32 C 0.69504(18) 0.2683(5) 0.28871(15) 0.0605(9) Uani 1 1 d . . . . .
H32 H 0.7200 0.3423 0.3064 0.073 Uiso 1 1 calc R U . . .
C33 C 0.63707(16) 0.3093(4) 0.26422(12) 0.0528(8) Uani 1 1 d . . . . .
N100 N 0.44896(12) 0.6478(3) 0.54616(8) 0.0374(5) Uani 1 1 d . . . . .
C101 C 0.2246(2) 0.7872(5) 0.62654(18) 0.0731(11) Uani 1 1 d . . . . .
H10A H 0.1966 0.7957 0.5976 0.110 Uiso 1 1 calc R U . . .
H10B H 0.2066 0.8557 0.6513 0.110 Uiso 1 1 calc R U . . .
H10C H 0.2234 0.6815 0.6382 0.110 Uiso 1 1 calc R U . . .
C102 C 0.29749(19) 0.8312(5) 0.61495(13) 0.0560(8) Uani 1 1 d . . . . .
H10D H 0.2978 0.9328 0.5993 0.067 Uiso 1 1 calc R U . . .
H10E H 0.3237 0.8396 0.6451 0.067 Uiso 1 1 calc R U . . .
C103 C 0.33193(17) 0.7162(4) 0.58239(13) 0.0514(7) Uani 1 1 d . . . . .
H10F H 0.3051 0.7048 0.5526 0.062 Uiso 1 1 calc R U . . .
H10G H 0.3336 0.6154 0.5985 0.062 Uiso 1 1 calc R U . . .
C104 C 0.40426(15) 0.7677(3) 0.57002(11) 0.0422(6) Uani 1 1 d . . . . .
H10H H 0.4012 0.8575 0.5485 0.051 Uiso 1 1 calc R U . . .
H10I H 0.4270 0.8016 0.5998 0.051 Uiso 1 1 calc R U . . .
C105 C 0.33514(18) 0.7437(4) 0.38478(13) 0.0531(7) Uani 1 1 d . . . . .
H10J H 0.3674 0.8267 0.3784 0.080 Uiso 1 1 calc R U . . .
H10K H 0.2935 0.7859 0.3989 0.080 Uiso 1 1 calc R U . . .
H10L H 0.3239 0.6917 0.3547 0.080 Uiso 1 1 calc R U . . .
C106 C 0.36705(15) 0.6300(3) 0.41936(11) 0.0423(6) Uani 1 1 d . . . . .
H10M H 0.4050 0.5764 0.4032 0.051 Uiso 1 1 calc R U . . .
H10N H 0.3326 0.5526 0.4284 0.051 Uiso 1 1 calc R U . . .
C107 C 0.39394(15) 0.7076(3) 0.46452(10) 0.0390(5) Uani 1 1 d . . . . .
H10O H 0.4327 0.7750 0.4562 0.047 Uiso 1 1 calc R U . . .
H10P H 0.3576 0.7715 0.4789 0.047 Uiso 1 1 calc R U . . .
C108 C 0.41682(15) 0.5885(3) 0.50012(10) 0.0389(5) Uani 1 1 d . . . . .
H10Q H 0.4502 0.5207 0.4841 0.047 Uiso 1 1 calc R U . . .
H10R H 0.3769 0.5251 0.5088 0.047 Uiso 1 1 calc R U . . .
C109 C 0.6741(2) 0.6701(5) 0.55760(14) 0.0639(9) Uani 1 1 d . . . . .
H10S H 0.6553 0.6022 0.5330 0.096 Uiso 1 1 calc R U . . .
H10T H 0.6735 0.6179 0.5886 0.096 Uiso 1 1 calc R U . . .
H10U H 0.7212 0.6969 0.5493 0.096 Uiso 1 1 calc R U . . .
C110 C 0.63153(18) 0.8142(4) 0.56050(13) 0.0553(8) Uani 1 1 d . . . . .
H11A H 0.6323 0.8655 0.5289 0.066 Uiso 1 1 calc R U . . .
H11B H 0.6526 0.8844 0.5840 0.066 Uiso 1 1 calc R U . . .
C111 C 0.55746(17) 0.7861(4) 0.57492(11) 0.0485(7) Uani 1 1 d . . . . .
H11C H 0.5560 0.7129 0.6019 0.058 Uiso 1 1 calc R U . . .
H11D H 0.5368 0.8833 0.5858 0.058 Uiso 1 1 calc R U . . .
C112 C 0.51658(16) 0.7226(3) 0.53318(11) 0.0429(6) Uani 1 1 d . . . . .
H11E H 0.5450 0.6463 0.5163 0.052 Uiso 1 1 calc R U . . .
H11F H 0.5074 0.8070 0.5105 0.052 Uiso 1 1 calc R U . . .
C13A C 0.5242(7) 0.2787(15) 0.6457(3) 0.084(4) Uani 0.44 1 d D . P A 1
H13A H 0.5715 0.3149 0.6467 0.126 Uiso 0.44 1 calc R U P A 1
H13B H 0.5202 0.1841 0.6643 0.126 Uiso 0.44 1 calc R U P A 1
H13C H 0.4941 0.3567 0.6593 0.126 Uiso 0.44 1 calc R U P A 1
C14A C 0.5038(9) 0.248(2) 0.5937(6) 0.068(2) Uani 0.44 1 d D . P A 1
H14A H 0.5337 0.1681 0.5799 0.082 Uiso 0.44 1 calc R U P A 1
H14B H 0.4562 0.2105 0.5925 0.082 Uiso 0.44 1 calc R U P A 1
C13B C 0.4605(6) 0.1945(13) 0.6227(6) 0.113(4) Uani 0.56 1 d D . P A 2
H13D H 0.4303 0.2660 0.6394 0.170 Uiso 0.56 1 calc R U P A 2
H13E H 0.4738 0.1122 0.6446 0.170 Uiso 0.56 1 calc R U P A 2
H13F H 0.4365 0.1510 0.5951 0.170 Uiso 0.56 1 calc R U P A 2
C14B C 0.5239(6) 0.2791(14) 0.6056(5) 0.068(2) Uani 0.56 1 d D . P A 2
H14C H 0.5578 0.2032 0.5945 0.082 Uiso 0.56 1 calc R U P A 2
H14D H 0.5440 0.3348 0.6330 0.082 Uiso 0.56 1 calc R U P A 2
C115 C 0.51014(19) 0.3940(4) 0.56471(14) 0.0550(7) Uani 1 1 d . . . . .
H11G H 0.5567 0.4357 0.5685 0.066 Uiso 1 1 calc R U . A 1
H11H H 0.5032 0.3703 0.5304 0.066 Uiso 1 1 calc R U . A 1
C116 C 0.45875(16) 0.5136(4) 0.58021(11) 0.0460(6) Uani 1 1 d . . . . .
H11I H 0.4730 0.5543 0.6117 0.055 Uiso 1 1 calc R U . . .
H11J H 0.4141 0.4627 0.5847 0.055 Uiso 1 1 calc R U . . .

loop_
_atom_site_aniso_label
_atom_site_aniso_U_11
_atom_site_aniso_U_22
_atom_site_aniso_U_33
_atom_site_aniso_U_23
_atom_site_aniso_U_13
_atom_site_aniso_U_12
F1 0.0416(8) 0.0256(6) 0.0419(7) 0.0028(6) -0.0065(6) 0.0008(5)
O1 0.0339(9) 0.0402(10) 0.0587(11) 0.0139(9) -0.0062(8) -0.0040(7)
O2 0.0380(9) 0.0348(9) 0.0422(9) -0.0035(7) -0.0007(8) -0.0066(7)
O3 0.0810(18) 0.0393(11) 0.0875(19) 0.0111(12) -0.0405(16) 0.0078(12)
O4 0.0611(16) 0.184(4) 0.0321(11) -0.0104(16) -0.0031(10) 0.045(2)
O5 0.0571(13) 0.0442(11) 0.0540(12) -0.0081(9) -0.0001(10) -0.0085(10)
O6 0.0425(11) 0.0432(11) 0.0631(13) 0.0116(9) 0.0010(9) -0.0092(9)
O7 0.0586(16) 0.083(2) 0.121(3) 0.054(2) -0.0210(17) -0.0123(15)
O8 0.0516(14) 0.0693(17) 0.106(2) 0.0032(17) 0.0027(15) -0.0054(13)
N1 0.0267(9) 0.0254(9) 0.0420(11) 0.0016(8) -0.0036(8) 0.0012(7)
N2 0.0294(9) 0.0252(9) 0.0440(11) 0.0007(8) -0.0060(8) -0.0011(7)
N3 0.0409(12) 0.0302(10) 0.0493(12) 0.0043(9) -0.0103(10) 0.0019(9)
N4 0.0337(11) 0.0393(11) 0.0364(11) 0.0014(9) -0.0016(9) 0.0047(8)
N5 0.0334(10) 0.0265(9) 0.0468(11) 0.0036(8) -0.0006(9) 0.0026(8)
N6 0.0316(10) 0.0335(10) 0.0544(13) 0.0026(9) 0.0005(9) 0.0003(8)
N7 0.0366(13) 0.075(2) 0.086(2) 0.0310(18) 0.0050(14) -0.0014(14)
C1 0.0301(12) 0.0285(11) 0.0517(14) 0.0004(10) -0.0006(10) 0.0001(9)
C2 0.0276(12) 0.0409(13) 0.0629(17) 0.0049(12) -0.0001(11) -0.0007(10)
C3 0.0306(13) 0.0496(15) 0.0616(18) 0.0017(13) -0.0067(12) -0.0018(11)
C4 0.0360(14) 0.0536(17) 0.0505(15) 0.0029(12) -0.0061(12) -0.0040(12)
C5 0.0305(12) 0.0422(13) 0.0499(14) 0.0023(11) -0.0033(11) -0.0048(10)
C6 0.0287(11) 0.0256(10) 0.0467(13) -0.0019(9) -0.0021(9) -0.0019(8)
C7 0.0298(11) 0.0279(10) 0.0439(13) -0.0020(9) -0.0027(9) -0.0008(8)
C8 0.0252(10) 0.0262(10) 0.0388(11) -0.0022(9) -0.0025(9) 0.0026(8)
C9 0.0340(12) 0.0300(11) 0.0435(12) 0.0014(10) -0.0032(10) 0.0061(9)
C10 0.0352(13) 0.0400(13) 0.0480(14) 0.0042(11) -0.0065(11) 0.0089(10)
C11 0.0281(12) 0.0490(15) 0.0529(15) 0.0036(12) -0.0064(11) 0.0036(11)
C12 0.0281(11) 0.0372(12) 0.0514(14) 0.0028(11) -0.0032(10) -0.0024(9)
C13 0.0295(11) 0.0288(11) 0.0376(11) 0.0003(9) -0.0011(9) 0.0036(9)
C14 0.0253(10) 0.0284(11) 0.0446(12) 0.0000(9) 0.0043(9) -0.0022(8)
C15 0.0312(11) 0.0262(11) 0.0412(12) 0.0006(9) 0.0051(9) -0.0004(9)
C16 0.0451(14) 0.0263(11) 0.0458(13) -0.0018(10) 0.0067(11) -0.0019(10)
C17 0.0587(17) 0.0244(11) 0.0502(14) 0.0026(11) 0.0070(13) 0.0027(11)
C18 0.0565(17) 0.0289(12) 0.0534(16) 0.0066(11) -0.0003(13) 0.0056(11)
C19 0.0406(14) 0.0299(12) 0.0495(14) 0.0044(11) -0.0024(11) 0.0054(10)
C20 0.0485(15) 0.0322(13) 0.0557(16) 0.0077(11) -0.0118(13) 0.0066(11)
C21 0.0358(12) 0.0362(12) 0.0411(12) 0.0058(10) -0.0036(10) 0.0002(10)
C22 0.0400(14) 0.0496(15) 0.0502(15) 0.0017(12) -0.0062(12) 0.0066(12)
C23 0.0327(13) 0.0643(19) 0.0512(16) 0.0027(13) -0.0058(11) 0.0015(12)
C24 0.0437(15) 0.0574(17) 0.0466(15) -0.0048(13) -0.0052(12) -0.0082(13)
C25 0.0450(15) 0.0458(14) 0.0430(14) -0.0028(11) -0.0049(12) 0.0010(12)
C26 0.0354(12) 0.0393(13) 0.0350(11) 0.0054(10) -0.0020(9) 0.0012(10)
C27 0.0410(15) 0.081(2) 0.0343(13) 0.0052(14) 0.0009(11) 0.0144(15)
C28 0.0375(14) 0.080(2) 0.0332(12) 0.0093(13) 0.0038(11) 0.0122(14)
C29 0.0460(16) 0.082(2) 0.0440(15) -0.0070(15) 0.0010(13) 0.0167(16)
C30 0.0483(17) 0.075(2) 0.0601(19) 0.0027(17) 0.0021(15) 0.0241(17)
C31 0.0424(17) 0.087(3) 0.068(2) 0.012(2) -0.0061(15) 0.0128(18)
C32 0.0362(15) 0.076(2) 0.069(2) 0.0156(18) -0.0042(15) 0.0038(15)
C33 0.0333(14) 0.071(2) 0.0544(17) 0.0160(15) 0.0024(12) 0.0013(13)
N100 0.0402(11) 0.0337(11) 0.0383(10) -0.0024(8) 0.0019(9) 0.0014(9)
C101 0.065(2) 0.076(3) 0.078(3) 0.011(2) 0.028(2) 0.019(2)
C102 0.0521(18) 0.067(2) 0.0494(16) 0.0009(15) 0.0048(13) 0.0119(15)
C103 0.0473(16) 0.0468(16) 0.0599(18) -0.0034(13) 0.0112(14) -0.0002(13)
C104 0.0450(15) 0.0377(13) 0.0439(14) -0.0032(11) 0.0015(11) 0.0014(11)
C105 0.0484(16) 0.0597(19) 0.0513(16) -0.0011(14) -0.0060(13) 0.0068(14)
C106 0.0413(14) 0.0381(13) 0.0476(14) -0.0044(11) -0.0026(11) 0.0006(10)
C107 0.0396(13) 0.0312(11) 0.0464(14) -0.0032(10) -0.0001(11) -0.0014(10)
C108 0.0417(13) 0.0302(11) 0.0449(13) -0.0052(10) 0.0011(10) -0.0051(10)
C109 0.0496(18) 0.085(3) 0.057(2) -0.0038(18) 0.0006(14) -0.0043(17)
C110 0.0475(17) 0.068(2) 0.0508(16) 0.0091(15) -0.0022(13) -0.0141(15)
C111 0.0475(16) 0.0516(16) 0.0464(16) -0.0034(12) -0.0002(13) -0.0065(13)
C112 0.0414(15) 0.0431(14) 0.0444(14) 0.0001(11) 0.0023(11) -0.0050(11)
C13A 0.107(9) 0.101(8) 0.044(4) 0.019(5) 0.008(5) 0.045(7)
C14A 0.071(7) 0.044(5) 0.090(8) 0.014(4) -0.002(5) 0.009(4)
C13B 0.113(8) 0.073(6) 0.153(11) 0.059(7) 0.032(8) 0.018(6)
C14B 0.071(7) 0.044(5) 0.090(8) 0.014(4) -0.002(5) 0.009(4)
C115 0.0577(18) 0.0444(15) 0.0629(18) 0.0035(14) 0.0050(15) 0.0103(14)
C116 0.0436(14) 0.0456(15) 0.0486(14) 0.0085(12) 0.0043(12) 0.0018(12)

loop_
_atom_type_symbol
_atom_type_description
_atom_type_scat_dispersion_real
_atom_type_scat_dispersion_imag
_atom_type_scat_source
C C 0.0181 0.0091 'International Tables Vol C Tables 4.2.6.8 and 6.1.1.4'
H H 0.0000 0.0000 'International Tables Vol C Tables 4.2.6.8 and 6.1.1.4'
N N 0.0311 0.0180 'International Tables Vol C Tables 4.2.6.8 and 6.1.1.4'
O O 0.0492 0.0322 'International Tables Vol C Tables 4.2.6.8 and 6.1.1.4'
F F 0.0727 0.0534 'International Tables Vol C Tables 4.2.6.8 and 6.1.1.4'

loop_
_exptl_crystal_face_index_h
_exptl_crystal_face_index_k
_exptl_crystal_face_index_l
_exptl_crystal_face_perp_dist
-1 5 5 0.0816
-3 1 -18 0.1049
-1 5 -4 0.0926
11 3 3 0.1394
7 2 14 0.1086
0 0 18 0.0689
3 0 17 0.0770
-10 0 12 0.1378
10 -2 8 0.1345
1 -2 17 0.0791
2 -4 11 0.0842
1 -6 2 0.0898
-2 6 0 0.0949
12 0 5 0.1496
-1 -2 -17 0.0791
-11 0 -8 0.1495
4 5 -5 0.1293
-12 1 5 0.1475
10 4 0 0.1442
12 -2 -5 0.1577
-12 -1 4 0.1477
-1 -6 -4 0.1051
0 3 16 0.0685

loop_
_geom_angle_atom_site_label_1
_geom_angle_atom_site_label_2
_geom_angle_atom_site_label_3
_geom_angle
C7 N1 C8 127.0(2)
C7 N1 H1N 112(3)
C8 N1 H1N 120(3)
C14 N2 C13 123.6(2)
C14 N2 H2N 117(3)
C13 N2 H2N 119(3)
C20 N3 C21 125.6(2)
C20 N3 H3N 119(3)
C21 N3 H3N 115(3)
C27 N4 C26 124.7(2)
C27 N4 H4N 120(3)
C26 N4 H4N 115(3)
C15 N5 C19 118.3(2)
O6 N6 O5 124.8(3)
O6 N6 C1 117.6(2)
O5 N6 C1 117.6(2)
O8 N7 O7 125.1(4)
O8 N7 C33 119.0(3)
O7 N7 C33 115.9(4)
C2 C1 C6 123.3(3)
C2 C1 N6 116.3(2)
C6 C1 N6 120.3(2)
C1 C2 C3 118.7(3)
C1 C2 H2 120.7
C3 C2 H2 120.7
C4 C3 C2 119.6(3)
C4 C3 H3 120.2
C2 C3 H3 120.2
C3 C4 C5 120.8(3)
C3 C4 H4 119.6
C5 C4 H4 119.6
C6 C5 C4 120.6(3)
C6 C5 H5 119.7
C4 C5 H5 119.7
C1 C6 C5 117.0(2)
C1 C6 C7 119.8(2)
C5 C6 C7 123.0(2)
O1 C7 N1 125.1(2)
O1 C7 C6 120.2(2)
N1 C7 C6 114.7(2)
C9 C8 C13 119.4(2)
C9 C8 N1 122.7(2)
C13 C8 N1 117.9(2)
C10 C9 C8 119.9(2)
C10 C9 H9 120.1
C8 C9 H9 120.1
C11 C10 C9 120.6(2)
C11 C10 H10 119.7
C9 C10 H10 119.7
C10 C11 C12 120.0(3)
C10 C11 H11 120.0
C12 C11 H11 120.0
C11 C12 C13 120.4(2)
C11 C12 H12 119.8
C13 C12 H12 119.8
C12 C13 C8 119.6(2)
C12 C13 N2 120.7(2)
C8 C13 N2 119.7(2)
O2 C14 N2 125.1(2)
O2 C14 C15 120.5(2)
N2 C14 C15 114.4(2)
N5 C15 C16 123.1(3)
N5 C15 C14 118.1(2)
C16 C15 C14 118.8(2)
C17 C16 C15 118.2(3)
C17 C16 H16 120.9
C15 C16 H16 120.9
C18 C17 C16 119.4(2)
C18 C17 H17 120.3
C16 C17 H17 120.3
C17 C18 C19 118.4(3)
C17 C18 H18 120.8
C19 C18 H18 120.8
N5 C19 C18 122.7(3)
N5 C19 C20 117.9(2)
C18 C19 C20 119.5(3)
O3 C20 N3 125.4(3)
O3 C20 C19 121.4(3)
N3 C20 C19 113.2(2)
C22 C21 C26 119.2(3)
C22 C21 N3 121.7(3)
C26 C21 N3 119.1(2)
C23 C22 C21 120.4(3)
C23 C22 H22 119.8
C21 C22 H22 119.8
C24 C23 C22 120.0(3)
C24 C23 H23 120.0
C22 C23 H23 120.0
C23 C24 C25 120.5(3)
C23 C24 H24 119.8
C25 C24 H24 119.8
C24 C25 C26 119.8(3)
C24 C25 H25 120.1
C26 C25 H25 120.1
C25 C26 C21 120.0(3)
C25 C26 N4 121.4(3)
C21 C26 N4 118.6(2)
O4 C27 N4 125.0(3)
O4 C27 C28 120.2(3)
N4 C27 C28 114.6(3)
C33 C28 C29 116.8(3)
C33 C28 C27 126.6(3)
C29 C28 C27 116.5(3)
C30 C29 C28 121.2(4)
C30 C29 H29 119.4
C28 C29 H29 119.4
C31 C30 C29 119.9(4)
C31 C30 H30 120.0
C29 C30 H30 120.0
C30 C31 C32 120.4(3)
C30 C31 H31 119.8
C32 C31 H31 119.8
C33 C32 C31 119.0(4)
C33 C32 H32 120.5
C31 C32 H32 120.5
C32 C33 C28 122.6(4)
C32 C33 N7 115.6(4)
C28 C33 N7 121.6(3)
C104 N100 C112 108.1(2)
C104 N100 C116 109.3(2)
C112 N100 C116 111.7(2)
C104 N100 C108 111.5(2)
C112 N100 C108 107.8(2)
C116 N100 C108 108.5(2)
C102 C101 H10A 109.5
C102 C101 H10B 109.5
H10A C101 H10B 109.5
C102 C101 H10C 109.5
H10A C101 H10C 109.5
H10B C101 H10C 109.5
C103 C102 C101 112.3(3)
C103 C102 H10D 109.1
C101 C102 H10D 109.1
C103 C102 H10E 109.1
C101 C102 H10E 109.1
H10D C102 H10E 107.9
C102 C103 C104 110.7(3)
C102 C103 H10F 109.5
C104 C103 H10F 109.5
C102 C103 H10G 109.5
C104 C103 H10G 109.5
H10F C103 H10G 108.1
N100 C104 C103 115.5(2)
N100 C104 H10H 108.4
C103 C104 H10H 108.4
N100 C104 H10I 108.4
C103 C104 H10I 108.4
H10H C104 H10I 107.5
C106 C105 H10J 109.5
C106 C105 H10K 109.5
H10J C105 H10K 109.5
C106 C105 H10L 109.5
H10J C105 H10L 109.5
H10K C105 H10L 109.5
C105 C106 C107 112.1(2)
C105 C106 H10M 109.2
C107 C106 H10M 109.2
C105 C106 H10N 109.2
C107 C106 H10N 109.2
H10M C106 H10N 107.9
C108 C107 C106 109.9(2)
C108 C107 H10O 109.7
C106 C107 H10O 109.7
C108 C107 H10P 109.7
C106 C107 H10P 109.7
H10O C107 H10P 108.2
C107 C108 N100 116.4(2)
C107 C108 H10Q 108.2
N100 C108 H10Q 108.2
C107 C108 H10R 108.2
N100 C108 H10R 108.2
H10Q C108 H10R 107.3
C110 C109 H10S 109.5
C110 C109 H10T 109.5
H10S C109 H10T 109.5
C110 C109 H10U 109.5
H10S C109 H10U 109.5
H10T C109 H10U 109.5
C109 C110 C111 113.9(3)
C109 C110 H11A 108.8
C111 C110 H11A 108.8
C109 C110 H11B 108.8
C111 C110 H11B 108.8
H11A C110 H11B 107.7
C112 C111 C110 111.0(3)
C112 C111 H11C 109.4
C110 C111 H11C 109.4
C112 C111 H11D 109.4
C110 C111 H11D 109.4
H11C C111 H11D 108.0
C111 C112 N100 115.7(2)
C111 C112 H11E 108.4
N100 C112 H11E 108.4
C111 C112 H11F 108.4
N100 C112 H11F 108.4
H11E C112 H11F 107.4
C14A C13A H13A 109.5
C14A C13A H13B 109.5
H13A C13A H13B 109.5
C14A C13A H13C 109.5
H13A C13A H13C 109.5
H13B C13A H13C 109.5
C115 C14A C13A 109.7(11)
C115 C14A H14A 109.7
C13A C14A H14A 109.7
C115 C14A H14B 109.7
C13A C14A H14B 109.7
H14A C14A H14B 108.2
C14B C13B H13D 109.5
C14B C13B H13E 109.5
H13D C13B H13E 109.5
C14B C13B H13F 109.5
H13D C13B H13F 109.5
H13E C13B H13F 109.5
C13B C14B C115 113.9(9)
C13B C14B H14C 108.8
C115 C14B H14C 108.8
C13B C14B H14D 108.8
C115 C14B H14D 108.8
H14C C14B H14D 107.7
C116 C115 C14A 111.9(8)
C116 C115 C14B 110.7(6)
C116 C115 H11G 109.2
C14A C115 H11G 109.2
C116 C115 H11H 109.2
C14A C115 H11H 109.2
H11G C115 H11H 107.9
C115 C116 N100 115.9(3)
C115 C116 H11I 108.3
N100 C116 H11I 108.3
C115 C116 H11J 108.3
N100 C116 H11J 108.3
H11I C116 H11J 107.4

loop_
_geom_bond_atom_site_label_1
_geom_bond_atom_site_label_2
_geom_bond_distance
O1 C7 1.235(3)
O2 C14 1.230(3)
O3 C20 1.220(4)
O4 C27 1.219(4)
O5 N6 1.229(3)
O6 N6 1.212(3)
O7 N7 1.230(5)
O8 N7 1.214(5)
N1 C7 1.346(3)
N1 C8 1.420(3)
N1 H1N 0.84(2)
N2 C14 1.352(3)
N2 C13 1.418(3)
N2 H2N 0.85(2)
N3 C20 1.355(4)
N3 C21 1.413(4)
N3 H3N 0.99(5)
N4 C27 1.333(4)
N4 C26 1.422(3)
N4 H4N 0.97(5)
N5 C15 1.331(4)
N5 C19 1.334(4)
N6 C1 1.476(4)
N7 C33 1.494(5)
C1 C2 1.377(4)
C1 C6 1.388(4)
C2 C3 1.390(5)
C2 H2 0.9500
C3 C4 1.377(5)
C3 H3 0.9500
C4 C5 1.392(4)
C4 H4 0.9500
C5 C6 1.391(4)
C5 H5 0.9500
C6 C7 1.507(3)
C8 C9 1.399(3)
C8 C13 1.407(3)
C9 C10 1.387(4)
C9 H9 0.9500
C10 C11 1.380(4)
C10 H10 0.9500
C11 C12 1.386(4)
C11 H11 0.9500
C12 C13 1.389(3)
C12 H12 0.9500
C14 C15 1.503(4)
C15 C16 1.388(3)
C16 C17 1.383(4)
C16 H16 0.9500
C17 C18 1.379(5)
C17 H17 0.9500
C18 C19 1.394(4)
C18 H18 0.9500
C19 C20 1.507(4)
C21 C22 1.395(4)
C21 C26 1.403(4)
C22 C23 1.389(5)
C22 H22 0.9500
C23 C24 1.381(5)
C23 H23 0.9500
C24 C25 1.389(5)
C24 H24 0.9500
C25 C26 1.394(4)
C25 H25 0.9500
C27 C28 1.507(4)
C28 C33 1.387(5)
C28 C29 1.406(5)
C29 C30 1.388(5)
C29 H29 0.9500
C30 C31 1.369(7)
C30 H30 0.9500
C31 C32 1.392(6)
C31 H31 0.9500
C32 C33 1.375(5)
C32 H32 0.9500
N100 C104 1.521(3)
N100 C112 1.523(4)
N100 C116 1.523(4)
N100 C108 1.524(3)
C101 C102 1.517(6)
C101 H10A 0.9800
C101 H10B 0.9800
C101 H10C 0.9800
C102 C103 1.516(5)
C102 H10D 0.9900
C102 H10E 0.9900
C103 C104 1.529(4)
C103 H10F 0.9900
C103 H10G 0.9900
C104 H10H 0.9900
C104 H10I 0.9900
C105 C106 1.521(4)
C105 H10J 0.9800
C105 H10K 0.9800
C105 H10L 0.9800
C106 C107 1.527(4)
C106 H10M 0.9900
C106 H10N 0.9900
C107 C108 1.509(4)
C107 H10O 0.9900
C107 H10P 0.9900
C108 H10Q 0.9900
C108 H10R 0.9900
C109 C110 1.514(6)
C109 H10S 0.9800
C109 H10T 0.9800
C109 H10U 0.9800
C110 C111 1.528(4)
C110 H11A 0.9900
C110 H11B 0.9900
C111 C112 1.521(4)
C111 H11C 0.9900
C111 H11D 0.9900
C112 H11E 0.9900
C112 H11F 0.9900
C13A C14A 1.530(17)
C13A H13A 0.9800
C13A H13B 0.9800
C13A H13C 0.9800
C14A C115 1.518(19)
C14A H14A 0.9900
C14A H14B 0.9900
C13B C14B 1.524(15)
C13B H13D 0.9800
C13B H13E 0.9800
C13B H13F 0.9800
C14B C115 1.546(15)
C14B H14C 0.9900
C14B H14D 0.9900
C115 C116 1.516(4)
C115 H11G 0.9900
C115 H11H 0.9900
C116 H11I 0.9900
C116 H11J 0.9900

loop_
_geom_hbond_atom_site_label_D
_geom_hbond_atom_site_label_H
_geom_hbond_atom_site_label_A
_geom_hbond_distance_DH
_geom_hbond_distance_HA
_geom_hbond_distance_DA
_geom_hbond_angle_DHA
N1 H1N F1 0.84(2) 1.95(3) 2.730(3) 154(4)
N2 H2N F1 0.85(2) 1.82(3) 2.629(3) 160(4)
N2 H2N N5 0.85(2) 2.29(4) 2.696(3) 110(3)
N3 H3N F1 0.99(5) 1.85(5) 2.819(3) 163(4)
N3 H3N N5 0.99(5) 2.24(5) 2.670(3) 105(3)
N4 H4N F1 0.97(5) 1.63(5) 2.592(3) 172(4)

loop_
_geom_torsion_atom_site_label_1
_geom_torsion_atom_site_label_2
_geom_torsion_atom_site_label_3
_geom_torsion_atom_site_label_4
_geom_torsion
O6 N6 C1 C2 60.5(3)
O5 N6 C1 C2 -117.0(3)
O6 N6 C1 C6 -124.2(3)
O5 N6 C1 C6 58.3(3)
C6 C1 C2 C3 -0.9(4)
N6 C1 C2 C3 174.3(3)
C1 C2 C3 C4 0.4(5)
C2 C3 C4 C5 0.5(5)
C3 C4 C5 C6 -1.1(5)
C2 C1 C6 C5 0.3(4)
N6 C1 C6 C5 -174.7(2)
C2 C1 C6 C7 -176.5(2)
N6 C1 C6 C7 8.5(3)
C4 C5 C6 C1 0.7(4)
C4 C5 C6 C7 177.4(3)
C8 N1 C7 O1 -1.5(4)
C8 N1 C7 C6 177.5(2)
C1 C6 C7 O1 29.9(4)
C5 C6 C7 O1 -146.6(3)
C1 C6 C7 N1 -149.1(2)
C5 C6 C7 N1 34.4(3)
C7 N1 C8 C9 18.7(4)
C7 N1 C8 C13 -160.7(2)
C13 C8 C9 C10 0.2(4)
N1 C8 C9 C10 -179.2(2)
C8 C9 C10 C11 -0.9(4)
C9 C10 C11 C12 0.9(5)
C10 C11 C12 C13 -0.1(5)
C11 C12 C13 C8 -0.7(4)
C11 C12 C13 N2 179.8(3)
C9 C8 C13 C12 0.6(4)
N1 C8 C13 C12 -180.0(2)
C9 C8 C13 N2 -179.9(2)
N1 C8 C13 N2 -0.5(3)
C14 N2 C13 C12 -41.6(4)
C14 N2 C13 C8 138.9(3)
C13 N2 C14 O2 -4.6(4)
C13 N2 C14 C15 176.1(2)
C19 N5 C15 C16 -1.9(4)
C19 N5 C15 C14 178.2(2)
O2 C14 C15 N5 -170.1(2)
N2 C14 C15 N5 9.3(3)
O2 C14 C15 C16 10.1(4)
N2 C14 C15 C16 -170.6(2)
N5 C15 C16 C17 0.7(4)
C14 C15 C16 C17 -179.4(2)
C15 C16 C17 C18 1.2(4)
C16 C17 C18 C19 -1.9(5)
C15 N5 C19 C18 1.2(4)
C15 N5 C19 C20 -178.3(3)
C17 C18 C19 N5 0.7(5)
C17 C18 C19 C20 -179.8(3)
C21 N3 C20 O3 1.6(6)
C21 N3 C20 C19 -178.7(3)
N5 C19 C20 O3 171.9(3)
C18 C19 C20 O3 -7.5(5)
N5 C19 C20 N3 -7.8(4)
C18 C19 C20 N3 172.8(3)
C20 N3 C21 C22 -37.2(4)
C20 N3 C21 C26 144.4(3)
C26 C21 C22 C23 1.3(4)
N3 C21 C22 C23 -177.1(3)
C21 C22 C23 C24 0.3(5)
C22 C23 C24 C25 -0.7(5)
C23 C24 C25 C26 -0.4(5)
C24 C25 C26 C21 2.0(4)
C24 C25 C26 N4 179.2(3)
C22 C21 C26 C25 -2.5(4)
N3 C21 C26 C25 176.0(3)
C22 C21 C26 N4 -179.7(3)
N3 C21 C26 N4 -1.3(4)
C27 N4 C26 C25 51.4(4)
C27 N4 C26 C21 -131.4(3)
C26 N4 C27 O4 -3.7(6)
C26 N4 C27 C28 -177.6(3)
O4 C27 C28 C33 126.2(5)
N4 C27 C28 C33 -59.5(5)
O4 C27 C28 C29 -56.9(5)
N4 C27 C28 C29 117.4(4)
C33 C28 C29 C30 0.9(5)
C27 C28 C29 C30 -176.4(3)
C28 C29 C30 C31 1.1(6)
C29 C30 C31 C32 -1.9(6)
C30 C31 C32 C33 0.8(6)
C31 C32 C33 C28 1.3(6)
C31 C32 C33 N7 -173.9(3)
C29 C28 C33 C32 -2.0(5)
C27 C28 C33 C32 174.9(3)
C29 C28 C33 N7 172.8(3)
C27 C28 C33 N7 -10.2(5)
O8 N7 C33 C32 -24.3(5)
O7 N7 C33 C32 153.7(3)
O8 N7 C33 C28 160.5(3)
O7 N7 C33 C28 -21.5(5)
C101 C102 C103 C104 177.8(3)
C112 N100 C104 C103 175.8(3)
C116 N100 C104 C103 -62.4(3)
C108 N100 C104 C103 57.5(3)
C102 C103 C104 N100 168.0(3)
C105 C106 C107 C108 172.9(3)
C106 C107 C108 N100 176.6(2)
C104 N100 C108 C107 51.3(3)
C112 N100 C108 C107 -67.2(3)
C116 N100 C108 C107 171.7(2)
C109 C110 C111 C112 -76.5(4)
C110 C111 C112 N100 163.1(3)
C104 N100 C112 C111 60.8(3)
C116 N100 C112 C111 -59.5(3)
C108 N100 C112 C111 -178.6(3)
C13A C14A C115 C116 -66.8(13)
C13B C14B C115 C116 59.0(11)
C14A C115 C116 N100 -165.7(6)
C14B C115 C116 N100 170.8(4)
C104 N100 C116 C115 -171.7(3)
C112 N100 C116 C115 -52.1(4)
C108 N100 C116 C115 66.5(3)

loop_
_exptl_oxdiff_crystal_face_indexfrac_h
_exptl_oxdiff_crystal_face_indexfrac_k
_exptl_oxdiff_crystal_face_indexfrac_l
_exptl_oxdiff_crystal_face_x
_exptl_oxdiff_crystal_face_y
_exptl_oxdiff_crystal_face_z
-0.9842 4.9937 5.0200 0.2285 0.8328 0.3334
-3.0580 1.0059 -17.9733 -1.0211 0.1675 -0.0209
-1.0123 4.9975 -3.9787 -0.2474 0.8545 0.1943
11.0169 2.9990 2.9293 0.3949 0.6849 -0.6539
7.0486 1.9943 13.9535 0.8903 0.4225 -0.2259
0.0563 -0.0074 17.9974 0.9517 -0.0433 0.2782
3.0551 -0.0063 16.9761 0.9655 0.0070 0.0419
-9.9689 -0.0073 12.0695 0.4122 -0.1885 0.9217
10.0311 -1.9994 7.9221 0.6507 -0.2039 -0.6855
1.0535 -2.0052 16.9850 0.9265 -0.3692 0.1162
2.0350 -4.0009 10.9733 0.6370 -0.6832 -0.1232
1.0059 -5.9958 1.9763 0.1444 -1.0218 -0.2617
-2.0003 5.9948 0.0305 -0.0608 1.0010 0.3662
12.0233 0.0008 4.9137 0.5310 0.1796 -0.8061
-1.0541 -1.9916 -16.9958 -0.9156 -0.3194 -0.2622
-11.0321 0.0007 -7.9204 -0.6674 -0.1564 0.6862
3.9877 4.9991 -5.0142 -0.1891 0.9367 -0.1893
-11.9919 0.9943 5.0875 -0.0050 -0.0315 0.9972
10.0070 3.9992 -0.0605 0.2113 0.8483 -0.5902
11.9917 -1.9935 -5.0903 0.0078 -0.1407 -1.0337
-11.9953 -1.0037 4.0823 -0.0525 -0.3734 0.9088
-1.0141 -5.9938 -4.0086 -0.2173 -1.0393 -0.2072
0.0505 2.9910 16.0058 0.8377 0.4780 0.3568
